data_7203071
loop_
_publ_author_name
'Piotrkowska, Barbara'
'Gdaniec, Maria'
'Milewska, Maria J.'
'Po\/lo\'nski, Tadeusz'

_publ_section_title
;
 Aryl--perfluoroaryl stacking interactions, hydrogen bonding and steric
 effects in controlling the structure of supramolecular assemblies of
 N,N&#x2032;-diaryloxalamides
;
_journal_issue 10
_journal_name_full CrystEngComm
_journal_page_first 868
_journal_paper_doi 10.1039/b709654b
_journal_volume 9
_journal_year 2007
_chemical_formula_moiety 'C20 H24 N2 O2'
_chemical_formula_sum 'C20 H24 N2 O2'
_chemical_formula_weight 324.41
_chemical_name_systematic
;
N,N'-dimesitylethanediamide
;
_space_group_IT_number 2
_symmetry_cell_setting triclinic
_symmetry_space_group_name_Hall '-P 1'
_symmetry_space_group_name_H-M 'P -1'
_atom_sites_solution_hydrogens geom
_atom_sites_solution_primary direct
_atom_sites_solution_secondary difmap
_audit_creation_method SHELXL-97
_cell_angle_alpha 114.30(4)
_cell_angle_beta 96.46(3)
_cell_angle_gamma 114.38(4)
_cell_formula_units_Z 1
_cell_length_a 7.802(3)
_cell_length_b 8.471(3)
_cell_length_c 8.709(3)
_cell_measurement_reflns_used 5341
_cell_measurement_temperature 293(2)
_cell_measurement_theta_max 25
_cell_measurement_theta_min 4
_cell_volume 449.3(4)
_computing_cell_refinement
;
Oxford Diffraction, CrysAlis Software, Version 1.171, 2003
;
_computing_data_collection
;
Oxford Diffraction, CrysAlis Software, Version 1.171, 2003
;
_computing_data_reduction
;
Oxford Diffraction, CrysAlis Software, Version 1.171, 2003
;
_computing_molecular_graphics
; 'Stereochemical Workstation (Siemens
Analytical X-Ray Instruments, Inc., 1989)'
;
_computing_publication_material 'SHELXL-97 (Sheldrick, 1997)'
_computing_structure_refinement 'SHELXL-97 (Sheldrick, 1997)'
_computing_structure_solution 'SHELXS-97 (Sheldrick, 1997)'
_diffrn_ambient_temperature 294(2)
_diffrn_measured_fraction_theta_full 0.996
_diffrn_measured_fraction_theta_max 0.996
_diffrn_measurement_device_type 'KumaCCD diffractometer'
_diffrn_measurement_method '\o scan'
_diffrn_radiation_monochromator graphite
_diffrn_radiation_source 'fine-focus sealed tube'
_diffrn_radiation_type MoK\a
_diffrn_radiation_wavelength 0.71073
_diffrn_reflns_av_R_equivalents 0.0258
_diffrn_reflns_av_sigmaI/netI 0.0257
_diffrn_reflns_limit_h_max 8
_diffrn_reflns_limit_h_min -9
_diffrn_reflns_limit_k_max 10
_diffrn_reflns_limit_k_min -10
_diffrn_reflns_limit_l_max 10
_diffrn_reflns_limit_l_min -10
_diffrn_reflns_number 4511
_diffrn_reflns_theta_full 25.02
_diffrn_reflns_theta_max 25.02
_diffrn_reflns_theta_min 3.72
_diffrn_standards_decay_% 0
_diffrn_standards_interval_count 50
_exptl_absorpt_coefficient_mu 0.078
_exptl_absorpt_correction_type none
_exptl_crystal_colour colorless
_exptl_crystal_density_diffrn 1.199
_exptl_crystal_density_method 'not measured'
_exptl_crystal_description prism
_exptl_crystal_F_000 174
_exptl_crystal_size_max 0.50
_exptl_crystal_size_mid 0.40
_exptl_crystal_size_min 0.20
_refine_diff_density_max 0.213
_refine_diff_density_min -0.157
_refine_diff_density_rms 0.035
_refine_ls_extinction_coef 0.08(2)
_refine_ls_extinction_expression Fc^*^=kFc[1+0.001xFc^2^\l^3^/sin(2\q)]^-1/4^
_refine_ls_extinction_method SHELXL
_refine_ls_goodness_of_fit_ref 1.079
_refine_ls_hydrogen_treatment constr
_refine_ls_matrix_type full
_refine_ls_number_parameters 115
_refine_ls_number_reflns 1584
_refine_ls_number_restraints 0
_refine_ls_restrained_S_all 1.079
_refine_ls_R_factor_all 0.0638
_refine_ls_R_factor_gt 0.0491
_refine_ls_shift/su_max 0.001
_refine_ls_shift/su_mean 0.000
_refine_ls_structure_factor_coef Fsqd
_refine_ls_weighting_details 'calc w=1/[\s^2^(Fo^2^)+(0.0989P)^2^+0.0000P] where P=(Fo^2^+2Fc^2^)/3'
_refine_ls_weighting_scheme calc
_refine_ls_wR_factor_gt 0.1418
_refine_ls_wR_factor_ref 0.1530
_reflns_number_gt 1187
_reflns_number_total 1584
_reflns_threshold_expression >2sigma(I)
_cod_data_source_file b709654b.txt
_cod_data_source_block 2
_cod_original_cell_volume 449.3(3)
_cod_original_sg_symbol_H-M P-1
_cod_database_code 7203071

loop_
_symmetry_equiv_pos_as_xyz
'x, y, z'
'-x, -y, -z'

loop_
_atom_site_label
_atom_site_type_symbol
_atom_site_fract_x
_atom_site_fract_y
_atom_site_fract_z
_atom_site_U_iso_or_equiv
_atom_site_adp_type
_atom_site_occupancy
_atom_site_symmetry_multiplicity
_atom_site_calc_flag
_atom_site_refinement_flags
_atom_site_disorder_assembly
_atom_site_disorder_group
O1 O 0.3775(2) 0.51729(19) 0.15679(18) 0.0689(5) Uani 1 1 d . . .
N1 N 0.4770(2) 0.2926(2) 0.02071(19) 0.0527(4) Uani 1 1 d . . .
H1N H 0.5365 0.2596 -0.0622 0.072(6) Uiso 1 1 d R . .
C1 C 0.4556(2) 0.4509(2) 0.0536(2) 0.0491(5) Uani 1 1 d . . .
C2 C 0.3909(2) 0.1622(2) 0.0898(2) 0.0450(4) Uani 1 1 d . . .
C3 C 0.2233(2) -0.0264(2) -0.0261(2) 0.0485(5) Uani 1 1 d . . .
C4 C 0.1410(2) -0.1515(2) 0.0425(2) 0.0535(5) Uani 1 1 d . . .
H4 H 0.0296 -0.2787 -0.0334 0.072(6) Uiso 1 1 calc R . .
C5 C 0.2192(3) -0.0929(2) 0.2192(2) 0.0530(5) Uani 1 1 d . . .
C6 C 0.3874(3) 0.0957(2) 0.3302(2) 0.0525(5) Uani 1 1 d . . .
H6 H 0.4419 0.1363 0.4495 0.062(5) Uiso 1 1 calc R . .
C7 C 0.4773(2) 0.2265(2) 0.2682(2) 0.0487(5) Uani 1 1 d . . .
C8 C 0.1297(3) -0.0941(3) -0.2191(2) 0.0688(6) Uani 1 1 d . . .
H8A H -0.0233 -0.2088 -0.2658 0.103 Uiso 0.80(2) 1 d PR . .
H8B H 0.1038 0.0155 -0.2108 0.103 Uiso 0.80(2) 1 d PR . .
H8C H 0.2306 -0.1066 -0.2848 0.103 Uiso 0.80(2) 1 d PR . .
H8D H 0.2270 -0.0266 -0.2620 0.103 Uiso 0.20(2) 1 d PR . .
H8E H 0.0225 -0.0674 -0.2328 0.103 Uiso 0.20(2) 1 d PR . .
H8F H 0.0694 -0.2680 -0.2970 0.103 Uiso 0.20(2) 1 d PR . .
C9 C 0.1189(3) -0.2292(3) 0.2909(3) 0.0760(6) Uani 1 1 d . . .
H9A H 0.0055 -0.3528 0.1958 0.114 Uiso 0.58(2) 1 d PR . .
H9B H 0.2128 -0.2570 0.3389 0.114 Uiso 0.58(2) 1 d PR . .
H9C H 0.0754 -0.1641 0.3837 0.114 Uiso 0.58(2) 1 d PR . .
H9D H 0.1413 -0.3847 0.2247 0.114 Uiso 0.42(2) 1 d PR . .
H9E H -0.0212 -0.2714 0.2603 0.114 Uiso 0.42(2) 1 d PR . .
H9F H 0.1765 -0.1555 0.4197 0.114 Uiso 0.42(2) 1 d PR . .
C10 C 0.6621(3) 0.4287(3) 0.3915(2) 0.0663(6) Uani 1 1 d . . .
H10C H 0.7781 0.4391 0.3359 0.099 Uiso 1 1 d R . .
H10B H 0.6379 0.5380 0.4023 0.099 Uiso 1 1 d R . .
H10A H 0.6911 0.4411 0.5044 0.099 Uiso 1 1 d R . .

loop_
_atom_site_aniso_label
_atom_site_aniso_U_11
_atom_site_aniso_U_22
_atom_site_aniso_U_33
_atom_site_aniso_U_23
_atom_site_aniso_U_13
_atom_site_aniso_U_12
O1 0.0879(10) 0.0730(9) 0.0917(9) 0.0567(8) 0.0588(8) 0.0562(8)
N1 0.0613(9) 0.0513(8) 0.0678(9) 0.0382(7) 0.0357(8) 0.0353(8)
C1 0.0482(10) 0.0479(9) 0.0598(10) 0.0308(8) 0.0225(8) 0.0268(8)
C2 0.0481(9) 0.0432(9) 0.0580(10) 0.0298(8) 0.0253(8) 0.0287(8)
C3 0.0491(10) 0.0457(9) 0.0538(9) 0.0216(8) 0.0203(8) 0.0295(8)
C4 0.0470(10) 0.0380(9) 0.0655(11) 0.0202(8) 0.0187(8) 0.0194(8)
C5 0.0544(10) 0.0491(9) 0.0721(11) 0.0370(9) 0.0308(9) 0.0313(8)
C6 0.0553(10) 0.0533(10) 0.0574(10) 0.0326(8) 0.0188(8) 0.0302(9)
C7 0.0447(9) 0.0416(9) 0.0587(10) 0.0245(8) 0.0159(8) 0.0223(8)
C8 0.0727(13) 0.0713(12) 0.0575(11) 0.0255(10) 0.0183(9) 0.0406(11)
C9 0.0815(14) 0.0681(13) 0.1027(16) 0.0596(12) 0.0431(12) 0.0385(12)
C10 0.0565(12) 0.0508(10) 0.0710(12) 0.0273(9) 0.0091(9) 0.0170(9)

loop_
_atom_type_symbol
_atom_type_description
_atom_type_scat_dispersion_real
_atom_type_scat_dispersion_imag
_atom_type_scat_source
C C 0.0033 0.0000 'International Tables Vol C Tables 4.2.6.8 and 6.1.1.4'
H H 0.0000 0.0000 'International Tables Vol C Tables 4.2.6.8 and 6.1.1.4'
O O 0.0106 0.0000 'International Tables Vol C Tables 4.2.6.8 and 6.1.1.4'
N N 0.0061 0.0000 'International Tables Vol C Tables 4.2.6.8 and 6.1.1.4'

loop_
_geom_angle_atom_site_label_1
_geom_angle_atom_site_label_2
_geom_angle_atom_site_label_3
_geom_angle
_geom_angle_site_symmetry_1
_geom_angle_site_symmetry_3
_geom_angle_publ_flag
C1 N1 C2 123.90(14) . . ?
C1 N1 H1N 115.9 . . ?
C2 N1 H1N 119.7 . . ?
O1 C1 N1 126.25(15) . . ?
O1 C1 C1 121.27(17) . 2_665 ?
N1 C1 C1 112.48(17) . 2_665 ?
C7 C2 C3 122.14(15) . . ?
C7 C2 N1 119.51(15) . . ?
C3 C2 N1 118.35(14) . . ?
C2 C3 C4 117.82(15) . . ?
C2 C3 C8 121.71(16) . . ?
C4 C3 C8 120.46(16) . . ?
C5 C4 C3 122.12(16) . . ?
C5 C4 H4 118.9 . . ?
C3 C4 H4 118.9 . . ?
C4 C5 C6 118.33(16) . . ?
C4 C5 C9 120.47(17) . . ?
C6 C5 C9 121.16(16) . . ?
C5 C6 C7 121.98(16) . . ?
C5 C6 H6 119.0 . . ?
C7 C6 H6 119.0 . . ?
C2 C7 C6 117.60(16) . . ?
C2 C7 C10 121.85(16) . . ?
C6 C7 C10 120.55(15) . . ?
C3 C8 H8A 108.4 . . ?
C3 C8 H8B 103.5 . . ?
H8A C8 H8B 96.9 . . ?
C3 C8 H8C 108.4 . . ?
H8A C8 H8C 124.5 . . ?
H8B C8 H8C 113.0 . . ?
C3 C8 H8D 110.9 . . ?
C3 C8 H8E 110.8 . . ?
H8D C8 H8E 108.9 . . ?
C3 C8 H8F 104.6 . . ?
H8D C8 H8F 110.8 . . ?
H8E C8 H8F 110.9 . . ?
C5 C9 H9A 109.7 . . ?
C5 C9 H9B 109.2 . . ?
H9A C9 H9B 109.5 . . ?
C5 C9 H9C 109.6 . . ?
H9A C9 H9C 109.5 . . ?
H9B C9 H9C 109.5 . . ?
C5 C9 H9D 110.3 . . ?
C5 C9 H9E 109.4 . . ?
H9D C9 H9E 110.1 . . ?
C5 C9 H9F 109.3 . . ?
H9E C9 H9F 107.6 . . ?
C7 C10 H10C 108.8 . . ?
C7 C10 H10B 110.8 . . ?
H10C C10 H10B 107.3 . . ?
C7 C10 H10A 107.1 . . ?
H10C C10 H10A 114.5 . . ?
H10B C10 H10A 108.4 . . ?

loop_
_geom_bond_atom_site_label_1
_geom_bond_atom_site_label_2
_geom_bond_distance
_geom_bond_site_symmetry_2
_geom_bond_publ_flag
O1 C1 1.2189(19) . ?
N1 C1 1.337(2) . ?
N1 C2 1.435(2) . ?
N1 H1N 0.9123 . ?
C1 C1 1.533(3) 2_665 ?
C2 C7 1.390(2) . ?
C2 C3 1.390(3) . ?
C3 C4 1.391(2) . ?
C3 C8 1.508(3) . ?
C4 C5 1.378(3) . ?
C4 H4 0.9300 . ?
C5 C6 1.386(3) . ?
C5 C9 1.514(2) . ?
C6 C7 1.395(2) . ?
C6 H6 0.9300 . ?
C7 C10 1.505(3) . ?
C8 H8A 1.0689 . ?
C8 H8B 1.0049 . ?
C8 H8C 1.0393 . ?
C8 H8D 0.9609 . ?
C8 H8E 0.9594 . ?
C8 H8F 1.1775 . ?
C9 H9A 0.9600 . ?
C9 H9B 0.9600 . ?
C9 H9C 0.9600 . ?
C9 H9D 1.2983 . ?
C9 H9E 0.9626 . ?
C9 H9F 0.9641 . ?
C10 H10C 1.0629 . ?
C10 H10B 0.9897 . ?
C10 H10A 0.9350 . ?

loop_
_geom_hbond_atom_site_label_D
_geom_hbond_atom_site_label_H
_geom_hbond_atom_site_label_A
_geom_hbond_distance_DH
_geom_hbond_distance_HA
_geom_hbond_distance_DA
_geom_hbond_angle_DHA
_geom_hbond_site_symmetry_A
N1 H1N O1 0.91 2.25 2.684(2) 108.7 2_665
